data_2226932
loop_
_publ_author_name
'Yang, Hui-Fu'
'Xu, Shi-Hai'

_publ_section_title
;
 <i>catena</i>-Poly[[[tetraaquaerbium(III)]-\m-oxalato-\k^4^<i>O</i>^1^,<i>O</i>^2^:<i>O</i>^1'^,<i>O</i>^2'^]
 [bromidobis(pyrazine-2-carboxylato-\k^2^<i>N</i>^1^,<i>O</i>)cuprate(II)]
 tetrahydrate]
;
_journal_coeditor_code HY2323
_journal_issue 8
_journal_name_full 'Acta Crystallographica Section E'
_journal_page_first m874
_journal_page_last m875
_journal_paper_doi 10.1107/S1600536810025274
_journal_volume 66
_journal_year 2010
_chemical_formula_iupac '[Er (C2 O4) (H2 O)4] [Cu Br (C5 H3 N2 O2)2], 4H2 O'
_chemical_formula_moiety 'C2 H8 Er O8 +, C10 H6 Br Cu N4 O4 -, 4(H2 O)'
_chemical_formula_sum 'C12 H22 Br Cu Er N4 O16'
_chemical_formula_weight 789.05
_chemical_name_systematic
;
<i>catena</i>-Poly[[[tetraaquaerbium(III)]-\m-oxalato-
\k^4^<i>O</i>^1^,<i>O</i>^2^:<i>O</i>^1'^,<i>O</i>^2'^]
[bromidobis(pyrazine-2-carboxylato-\k^2^<i>N</i>^1^,<i>O</i>)cuprate(II)]
tetrahydrate]
;
_space_group_IT_number 2
_symmetry_cell_setting triclinic
_symmetry_space_group_name_Hall '-P 1'
_symmetry_space_group_name_H-M 'P -1'
_atom_sites_solution_hydrogens geom
_atom_sites_solution_primary direct
_atom_sites_solution_secondary difmap
_audit_creation_method SHELXL-97
_cell_angle_alpha 96.8720(10)
_cell_angle_beta 99.4190(10)
_cell_angle_gamma 99.7480(10)
_cell_formula_units_Z 2
_cell_length_a 8.6678(3)
_cell_length_b 10.2623(4)
_cell_length_c 13.8748(2)
_cell_measurement_reflns_used 5837
_cell_measurement_temperature 295(2)
_cell_measurement_theta_max 27.90
_cell_measurement_theta_min 2.82
_cell_volume 1186.10(6)
_computing_cell_refinement 'SAINT (Bruker, 2007)'
_computing_data_collection 'APEX2 (Bruker, 2007)'
_computing_data_reduction 'SAINT (Bruker, 2007)'
_computing_molecular_graphics 'SHELXTL (Sheldrick, 2008)'
_computing_publication_material 'SHELXTL (Sheldrick, 2008)'
_computing_structure_refinement 'SHELXL97 (Sheldrick, 2008)'
_computing_structure_solution 'SHELXS97 (Sheldrick, 2008)'
_diffrn_ambient_temperature 295(2)
_diffrn_measured_fraction_theta_full 0.965
_diffrn_measured_fraction_theta_max 0.965
_diffrn_measurement_device_type 'Bruker APEXII CCD'
_diffrn_measurement_method '\f and \w scan'
_diffrn_radiation_monochromator graphite
_diffrn_radiation_source 'fine-focus sealed tube'
_diffrn_radiation_type MoK\a
_diffrn_radiation_wavelength 0.71073
_diffrn_reflns_av_R_equivalents 0.0226
_diffrn_reflns_av_sigmaI/netI 0.0279
_diffrn_reflns_limit_h_max 11
_diffrn_reflns_limit_h_min -10
_diffrn_reflns_limit_k_max 13
_diffrn_reflns_limit_k_min -13
_diffrn_reflns_limit_l_max 17
_diffrn_reflns_limit_l_min -18
_diffrn_reflns_number 14850
_diffrn_reflns_theta_full 27.50
_diffrn_reflns_theta_max 27.50
_diffrn_reflns_theta_min 1.51
_diffrn_standards_number 0
_exptl_absorpt_coefficient_mu 6.177
_exptl_absorpt_correction_T_max 0.324
_exptl_absorpt_correction_T_min 0.232
_exptl_absorpt_correction_type multi-scan
_exptl_absorpt_process_details '(SADABS; Sheldrick, 1996)'
_exptl_crystal_colour purple
_exptl_crystal_density_diffrn 2.209
_exptl_crystal_density_method 'not measured'
_exptl_crystal_description block
_exptl_crystal_F_000 764
_exptl_crystal_size_max 0.26
_exptl_crystal_size_mid 0.25
_exptl_crystal_size_min 0.19
_refine_diff_density_max 1.593
_refine_diff_density_min -0.878
_refine_ls_extinction_method none
_refine_ls_goodness_of_fit_ref 1.006
_refine_ls_hydrogen_treatment constr
_refine_ls_matrix_type full
_refine_ls_number_parameters 316
_refine_ls_number_reflns 5260
_refine_ls_number_restraints 24
_refine_ls_restrained_S_all 1.004
_refine_ls_R_factor_all 0.0347
_refine_ls_R_factor_gt 0.0274
_refine_ls_shift/su_max 0.001
_refine_ls_shift/su_mean 0.000
_refine_ls_structure_factor_coef Fsqd
_refine_ls_weighting_details 'calc w=1/[\s^2^(Fo^2^)+(0.0399P)^2^+0.5356P] where P=(Fo^2^+2Fc^2^)/3'
_refine_ls_weighting_scheme calc
_refine_ls_wR_factor_gt 0.0672
_refine_ls_wR_factor_ref 0.0718
_reflns_number_gt 4480
_reflns_number_total 5260
_reflns_threshold_expression I>2\s(I)
_cod_data_source_file hy2323.cif
_cod_data_source_block I
_cod_database_code 2226932
_cod_database_fobs_code 2226932

loop_
_symmetry_equiv_pos_as_xyz
'x, y, z'
'-x, -y, -z'

loop_
_atom_site_type_symbol
_atom_site_label
_atom_site_fract_x
_atom_site_fract_y
_atom_site_fract_z
_atom_site_U_iso_or_equiv
_atom_site_adp_type
_atom_site_calc_flag
_atom_site_refinement_flags
_atom_site_occupancy
_atom_site_disorder_assembly
_atom_site_disorder_group
Er Er1 0.242464(16) 0.750762(12) 0.496898(10) 0.02163(6) Uani d . 1 . .
Br Br1 0.63182(5) 0.80237(4) -0.05645(3) 0.04494(11) Uani d . 1 . .
Cu Cu1 0.86112(6) 0.70254(4) 0.05289(3) 0.03103(11) Uani d . 1 . .
O O1 0.8075(3) 0.5245(2) -0.02710(18) 0.0358(6) Uani d . 1 . .
O O2 0.8561(4) 0.4105(3) -0.1609(2) 0.0546(8) Uani d . 1 . .
O O3 0.9505(3) 0.8638(2) 0.14745(18) 0.0371(6) Uani d . 1 . .
O O4 0.9256(4) 0.9694(3) 0.29159(19) 0.0465(7) Uani d . 1 . .
O O5 0.5154(3) 0.8333(2) 0.49529(17) 0.0275(5) Uani d . 1 . .
O O6 0.7024(3) 1.0134(2) 0.49841(18) 0.0288(5) Uani d . 1 . .
O O7 0.0196(3) 0.5961(2) 0.40579(16) 0.0305(6) Uani d . 1 . .
O O8 -0.1564(3) 0.4115(2) 0.40878(17) 0.0310(6) Uani d . 1 . .
N N1 1.0142(3) 0.7379(3) -0.03731(19) 0.0270(6) Uani d . 1 . .
N N2 1.1892(4) 0.7526(3) -0.1867(2) 0.0360(7) Uani d . 1 . .
N N3 0.7441(4) 0.6513(3) 0.1585(2) 0.0289(6) Uani d . 1 . .
N N4 0.5947(4) 0.6246(3) 0.3185(2) 0.0413(8) Uani d . 1 . .
C C1 0.8766(5) 0.5131(3) -0.1011(2) 0.0320(8) Uani d . 1 . .
C C2 0.9942(4) 0.6345(3) -0.1109(2) 0.0271(7) Uani d . 1 . .
C C3 1.0800(4) 0.6438(4) -0.1856(3) 0.0326(8) Uani d . 1 . .
H H3 1.0617 0.5725 -0.2369 0.039 Uiso calc R 1 . .
C C4 1.2098(5) 0.8521(4) -0.1124(3) 0.0358(9) Uani d . 1 . .
H H4 1.2867 0.9281 -0.1101 0.043 Uiso calc R 1 . .
C C5 1.1210(4) 0.8469(3) -0.0382(3) 0.0317(8) Uani d . 1 . .
H H5 1.1361 0.9199 0.0113 0.038 Uiso calc R 1 . .
C C6 0.8932(4) 0.8711(3) 0.2268(3) 0.0310(8) Uani d . 1 . .
C C7 0.7757(4) 0.7492(3) 0.2364(2) 0.0282(7) Uani d . 1 . .
C C8 0.6999(5) 0.7350(4) 0.3157(3) 0.0353(8) Uani d . 1 . .
H H8 0.7226 0.8043 0.3687 0.042 Uiso calc R 1 . .
C C9 0.5669(5) 0.5284(4) 0.2412(3) 0.0433(10) Uani d . 1 . .
H H9 0.4962 0.4495 0.2417 0.052 Uiso calc R 1 . .
C C10 0.6391(5) 0.5408(4) 0.1601(3) 0.0384(9) Uani d . 1 . .
H H10 0.6144 0.4720 0.1067 0.046 Uiso calc R 1 . .
C C11 0.5638(4) 0.9558(3) 0.4983(2) 0.0228(7) Uani d . 1 . .
C C12 -0.0399(4) 0.5024(3) 0.4461(2) 0.0241(7) Uani d . 1 . .
O O1W 0.3563(3) 0.8151(3) 0.66122(17) 0.0430(7) Uani d D 1 . .
H H1W 0.4129 0.8882 0.6845 0.064 Uiso d RD 1 . .
H H2W 0.3144 0.7877 0.7057 0.064 Uiso d RD 1 . .
O O2W 0.0271(3) 0.8392(2) 0.5368(2) 0.0409(7) Uani d D 1 . .
H H3W 0.0474 0.9082 0.5768 0.061 Uiso d RD 1 . .
H H4W -0.0580 0.7965 0.5443 0.061 Uiso d RD 1 . .
O O3W 0.2166(3) 0.7760(2) 0.33238(17) 0.0375(6) Uani d D 1 . .
H H5W 0.1866 0.7138 0.2865 0.056 Uiso d RD 1 . .
H H6W 0.2701 0.8366 0.3118 0.056 Uiso d RD 1 . .
O O4W 0.3673(3) 0.5775(2) 0.4469(2) 0.0384(6) Uani d D 1 . .
H H7W 0.3347 0.4964 0.4398 0.058 Uiso d RD 1 . .
H H8W 0.4410 0.5907 0.4168 0.058 Uiso d RD 1 . .
O O5W 0.5945(3) 0.0292(3) 0.7338(2) 0.0478(7) Uani d D 1 . .
H H9W 0.5749 0.0653 0.7851 0.072 Uiso d RD 1 . .
H H10W 0.6603 -0.0171 0.7494 0.072 Uiso d RD 1 . .
O O6W 0.8142(4) 0.8544(3) 0.7569(2) 0.0604(9) Uani d D 1 . .
H H12W 0.8929 0.9105 0.7552 0.091 Uiso d RD 1 . .
H H11W 0.8110 0.8507 0.8152 0.091 Uiso d RD 1 . .
O O7W 0.7480(3) 0.6941(2) 0.5762(2) 0.0387(6) Uani d D 1 . .
H H13W 0.6919 0.7345 0.5421 0.058 Uiso d RD 1 . .
H H14W 0.7622 0.7313 0.6336 0.058 Uiso d RD 1 . .
O O8W 0.5890(4) 0.2199(3) 0.8812(2) 0.0631(9) Uani d D 1 . .
H H15W 0.6508 0.2917 0.8877 0.095 Uiso d RD 1 . .
H H16W 0.5431 0.2229 0.9284 0.095 Uiso d RD 1 . .

loop_
_atom_site_aniso_label
_atom_site_aniso_U_11
_atom_site_aniso_U_22
_atom_site_aniso_U_33
_atom_site_aniso_U_12
_atom_site_aniso_U_13
_atom_site_aniso_U_23
Er1 0.02294(10) 0.01592(8) 0.02381(9) -0.00464(6) 0.00914(6) -0.00033(6)
Br1 0.0424(2) 0.0477(2) 0.0447(2) 0.00720(19) 0.00907(19) 0.00745(19)
Cu1 0.0406(3) 0.0249(2) 0.0266(2) -0.00133(19) 0.0166(2) -0.00292(17)
O1 0.0452(16) 0.0277(12) 0.0329(13) -0.0031(11) 0.0188(12) -0.0028(10)
O2 0.081(2) 0.0332(14) 0.0424(16) -0.0094(15) 0.0276(16) -0.0142(12)
O3 0.0457(16) 0.0303(13) 0.0318(14) -0.0056(12) 0.0169(12) -0.0033(11)
O4 0.0581(19) 0.0359(14) 0.0379(15) -0.0042(13) 0.0151(14) -0.0137(12)
O5 0.0262(12) 0.0159(10) 0.0394(14) -0.0024(9) 0.0106(11) 0.0025(10)
O6 0.0252(13) 0.0185(10) 0.0421(14) -0.0032(10) 0.0138(11) 0.0019(10)
O7 0.0358(14) 0.0237(11) 0.0257(12) -0.0112(10) 0.0053(11) 0.0037(10)
O8 0.0319(13) 0.0282(12) 0.0262(12) -0.0127(10) 0.0053(11) 0.0038(10)
N1 0.0311(16) 0.0243(14) 0.0237(14) 0.0014(12) 0.0066(12) -0.0002(11)
N2 0.0399(18) 0.0391(17) 0.0304(16) 0.0028(15) 0.0147(14) 0.0063(13)
N3 0.0342(16) 0.0237(14) 0.0293(15) 0.0023(12) 0.0133(13) -0.0002(12)
N4 0.048(2) 0.0419(18) 0.0375(18) 0.0063(16) 0.0211(16) 0.0071(15)
C1 0.044(2) 0.0243(16) 0.0255(17) 0.0000(16) 0.0110(16) -0.0007(14)
C2 0.0344(19) 0.0274(16) 0.0204(16) 0.0061(15) 0.0082(14) 0.0024(13)
C3 0.039(2) 0.0337(18) 0.0246(17) 0.0051(17) 0.0110(16) -0.0001(15)
C4 0.035(2) 0.0352(19) 0.036(2) -0.0019(17) 0.0102(17) 0.0057(16)
C5 0.0326(19) 0.0286(17) 0.0312(19) 0.0014(15) 0.0071(16) -0.0004(14)
C6 0.0318(19) 0.0271(17) 0.0326(19) 0.0021(15) 0.0093(16) -0.0005(15)
C7 0.0325(19) 0.0268(17) 0.0258(17) 0.0069(15) 0.0082(15) 0.0009(14)
C8 0.045(2) 0.0345(19) 0.0285(19) 0.0096(17) 0.0132(17) 0.0025(15)
C9 0.047(2) 0.034(2) 0.052(2) 0.0019(18) 0.025(2) 0.0071(18)
C10 0.044(2) 0.0285(18) 0.041(2) 0.0000(17) 0.0159(18) -0.0013(16)
C11 0.0250(17) 0.0201(15) 0.0221(16) -0.0002(14) 0.0081(14) -0.0002(12)
C12 0.0269(18) 0.0205(15) 0.0227(17) -0.0021(14) 0.0106(14) -0.0033(13)
O1W 0.0475(17) 0.0427(15) 0.0261(13) -0.0250(13) 0.0108(12) -0.0022(11)
O2W 0.0306(14) 0.0292(13) 0.0579(17) -0.0072(11) 0.0199(13) -0.0102(12)
O3W 0.0540(17) 0.0287(12) 0.0239(12) -0.0092(12) 0.0094(12) 0.0016(10)
O4W 0.0421(15) 0.0188(11) 0.0575(17) 0.0002(11) 0.0276(13) 0.0015(11)
O5W 0.0489(18) 0.0379(15) 0.0496(17) -0.0084(13) 0.0054(14) 0.0076(13)
O6W 0.060(2) 0.061(2) 0.0511(19) -0.0132(17) 0.0087(16) 0.0095(16)
O7W 0.0362(15) 0.0275(12) 0.0513(16) 0.0036(11) 0.0088(13) 0.0043(12)
O8W 0.061(2) 0.059(2) 0.067(2) -0.0046(17) 0.0265(18) 0.0014(17)

loop_
_atom_type_symbol
_atom_type_description
_atom_type_scat_dispersion_real
_atom_type_scat_dispersion_imag
_atom_type_scat_source
C C 0.0033 0.0016 'International Tables Vol C Tables 4.2.6.8 and 6.1.1.4'
H H 0.0000 0.0000 'International Tables Vol C Tables 4.2.6.8 and 6.1.1.4'
N N 0.0061 0.0033 'International Tables Vol C Tables 4.2.6.8 and 6.1.1.4'
O O 0.0106 0.0060 'International Tables Vol C Tables 4.2.6.8 and 6.1.1.4'
Cu Cu 0.3201 1.2651 'International Tables Vol C Tables 4.2.6.8 and 6.1.1.4'
Br Br -0.2901 2.4595 'International Tables Vol C Tables 4.2.6.8 and 6.1.1.4'
Er Er -0.2586 4.9576 'International Tables Vol C Tables 4.2.6.8 and 6.1.1.4'

loop_
_geom_angle_atom_site_label_1
_geom_angle_atom_site_label_2
_geom_angle_atom_site_label_3
_geom_angle_site_symmetry_1
_geom_angle_site_symmetry_3
_geom_angle
_geom_angle_publ_flag
O1W Er1 O3W . . 152.60(9) ?
O1W Er1 O2W . . 85.77(10) ?
O3W Er1 O2W . . 100.11(10) ?
O1W Er1 O4W . . 103.65(10) ?
O3W Er1 O4W . . 82.75(9) ?
O2W Er1 O4W . . 153.97(9) ?
O1W Er1 O8 . 2_566 68.99(8) ?
O3W Er1 O8 . 2_566 138.02(8) ?
O2W Er1 O8 . 2_566 83.33(9) ?
O4W Er1 O8 . 2_566 77.78(9) ?
O1W Er1 O7 . . 136.09(9) ?
O3W Er1 O7 . . 70.96(8) ?
O2W Er1 O7 . . 76.34(8) ?
O4W Er1 O7 . . 80.30(9) ?
O8 Er1 O7 2_566 . 69.32(8) ?
O1W Er1 O6 . 2_676 80.45(9) ?
O3W Er1 O6 . 2_676 76.48(8) ?
O2W Er1 O6 . 2_676 70.57(8) ?
O4W Er1 O6 . 2_676 134.44(9) ?
O8 Er1 O6 2_566 2_676 141.07(8) ?
O7 Er1 O6 . 2_676 127.85(8) ?
O1W Er1 O5 . . 75.95(9) ?
O3W Er1 O5 . . 81.80(9) ?
O2W Er1 O5 . . 136.79(8) ?
O4W Er1 O5 . . 69.22(8) ?
O8 Er1 O5 2_566 . 123.61(8) ?
O7 Er1 O5 . . 141.32(8) ?
O6 Er1 O5 2_676 . 67.99(7) ?
O3 Cu1 O1 . . 167.79(12) ?
O3 Cu1 N3 . . 83.39(11) ?
O1 Cu1 N3 . . 95.48(11) ?
O3 Cu1 N1 . . 95.47(11) ?
O1 Cu1 N1 . . 83.09(10) ?
N3 Cu1 N1 . . 167.97(12) ?
O3 Cu1 Br1 . . 97.11(8) ?
O1 Cu1 Br1 . . 95.08(8) ?
N3 Cu1 Br1 . . 98.49(9) ?
N1 Cu1 Br1 . . 93.53(8) ?
C1 O1 Cu1 . . 114.6(2) ?
C6 O3 Cu1 . . 115.0(2) ?
C11 O5 Er1 . . 119.8(2) ?
C11 O6 Er1 . 2_676 119.3(2) ?
C12 O7 Er1 . . 118.4(2) ?
C12 O8 Er1 . 2_566 119.3(2) ?
C5 N1 C2 . . 118.2(3) ?
C5 N1 Cu1 . . 130.1(2) ?
C2 N1 Cu1 . . 111.5(2) ?
C4 N2 C3 . . 116.7(3) ?
C10 N3 C7 . . 118.4(3) ?
C10 N3 Cu1 . . 129.9(2) ?
C7 N3 Cu1 . . 111.6(2) ?
C9 N4 C8 . . 116.8(3) ?
O2 C1 O1 . . 124.3(3) ?
O2 C1 C2 . . 119.9(3) ?
O1 C1 C2 . . 115.8(3) ?
N1 C2 C3 . . 120.4(3) ?
N1 C2 C1 . . 114.4(3) ?
C3 C2 C1 . . 125.1(3) ?
N2 C3 C2 . . 121.9(3) ?
N2 C3 H3 . . 119.1 ?
C2 C3 H3 . . 119.1 ?
N2 C4 C5 . . 122.4(3) ?
N2 C4 H4 . . 118.8 ?
C5 C4 H4 . . 118.8 ?
N1 C5 C4 . . 120.3(3) ?
N1 C5 H5 . . 119.9 ?
C4 C5 H5 . . 119.9 ?
O4 C6 O3 . . 124.5(3) ?
O4 C6 C7 . . 120.2(3) ?
O3 C6 C7 . . 115.3(3) ?
N3 C7 C8 . . 120.3(3) ?
N3 C7 C6 . . 114.6(3) ?
C8 C7 C6 . . 125.1(3) ?
N4 C8 C7 . . 121.9(3) ?
N4 C8 H8 . . 119.1 ?
C7 C8 H8 . . 119.1 ?
N4 C9 C10 . . 122.5(4) ?
N4 C9 H9 . . 118.7 ?
C10 C9 H9 . . 118.7 ?
N3 C10 C9 . . 120.0(3) ?
N3 C10 H10 . . 120.0 ?
C9 C10 H10 . . 120.0 ?
O6 C11 O5 . . 127.1(3) ?
O6 C11 C11 . 2_676 117.2(3) ?
O5 C11 C11 . 2_676 115.8(4) ?
O7 C12 O8 . . 127.0(3) ?
O7 C12 C12 . 2_566 116.8(3) ?
O8 C12 C12 . 2_566 116.3(4) ?
Er1 O1W H1W . . 124.5 ?
Er1 O1W H2W . . 122.6 ?
H1W O1W H2W . . 106.9 ?
Er1 O2W H3W . . 116.9 ?
Er1 O2W H4W . . 126.3 ?
H3W O2W H4W . . 107.1 ?
Er1 O3W H5W . . 124.0 ?
Er1 O3W H6W . . 123.9 ?
H5W O3W H6W . . 107.0 ?
Er1 O4W H7W . . 129.1 ?
Er1 O4W H8W . . 120.7 ?
H7W O4W H8W . . 107.7 ?
H9W O5W H10W . . 107.1 ?
H12W O6W H11W . . 107.2 ?
H13W O7W H14W . . 107.4 ?
H15W O8W H16W . . 106.9 ?

loop_
_geom_bond_atom_site_label_1
_geom_bond_atom_site_label_2
_geom_bond_site_symmetry_2
_geom_bond_distance
_geom_bond_publ_flag
Er1 O1W . 2.300(2) ?
Er1 O3W . 2.307(2) ?
Er1 O2W . 2.326(2) ?
Er1 O4W . 2.327(2) ?
Er1 O8 2_566 2.337(2) ?
Er1 O7 . 2.352(2) ?
Er1 O6 2_676 2.377(2) ?
Er1 O5 . 2.379(2) ?
Br1 Cu1 . 2.7158(7) ?
Cu1 O3 . 1.943(2) ?
Cu1 O1 . 1.961(2) ?
Cu1 N3 . 1.985(3) ?
Cu1 N1 . 1.987(3) ?
O1 C1 . 1.274(4) ?
O2 C1 . 1.228(4) ?
O3 C6 . 1.278(4) ?
O4 C6 . 1.229(4) ?
O5 C11 . 1.250(4) ?
O6 C11 . 1.245(4) ?
O6 Er1 2_676 2.377(2) ?
O7 C12 . 1.248(4) ?
O8 C12 . 1.246(4) ?
O8 Er1 2_566 2.337(2) ?
N1 C5 . 1.328(4) ?
N1 C2 . 1.349(4) ?
N2 C4 . 1.329(5) ?
N2 C3 . 1.340(5) ?
N3 C10 . 1.334(5) ?
N3 C7 . 1.342(4) ?
N4 C9 . 1.328(5) ?
N4 C8 . 1.337(5) ?
C1 C2 . 1.504(5) ?
C2 C3 . 1.375(5) ?
C3 H3 . 0.9300 ?
C4 C5 . 1.384(5) ?
C4 H4 . 0.9300 ?
C5 H5 . 0.9300 ?
C6 C7 . 1.508(5) ?
C7 C8 . 1.382(5) ?
C8 H8 . 0.9300 ?
C9 C10 . 1.383(5) ?
C9 H9 . 0.9300 ?
C10 H10 . 0.9300 ?
C11 C11 2_676 1.547(6) ?
C12 C12 2_566 1.553(6) ?
O1W H1W . 0.8200 ?
O1W H2W . 0.8200 ?
O2W H3W . 0.8200 ?
O2W H4W . 0.8200 ?
O3W H5W . 0.8200 ?
O3W H6W . 0.8200 ?
O4W H7W . 0.8200 ?
O4W H8W . 0.8200 ?
O5W H9W . 0.8200 ?
O5W H10W . 0.8200 ?
O6W H12W . 0.8200 ?
O6W H11W . 0.8200 ?
O7W H13W . 0.8200 ?
O7W H14W . 0.8200 ?
O8W H15W . 0.8200 ?
O8W H16W . 0.8200 ?

loop_
_geom_hbond_atom_site_label_D
_geom_hbond_atom_site_label_H
_geom_hbond_atom_site_label_A
_geom_hbond_site_symmetry_A
_geom_hbond_distance_DH
_geom_hbond_distance_HA
_geom_hbond_distance_DA
_geom_hbond_angle_DHA
_geom_hbond_publ_flag
O1W H1W O5W 1_565 0.82 1.92 2.712(3) 163 y
O1W H2W N2 1_456 0.82 2.01 2.823(4) 168 y
O2W H3W O4 2_676 0.82 2.04 2.825(3) 159 y
O2W H4W O7W 1_455 0.82 1.97 2.788(4) 174 y
O3W H5W O2 2_665 0.82 1.97 2.781(3) 167 y
O3W H6W O5W 2_666 0.82 1.89 2.710(4) 176 y
O4W H7W O7W 2_666 0.82 1.94 2.758(3) 178 y
O4W H8W N4 . 0.82 2.08 2.886(4) 169 y
O5W H9W O8W . 0.82 1.92 2.670(4) 152 y
O5W H10W O6W 1_545 0.82 2.03 2.835(4) 168 y
O6W H11W Br1 1_556 0.82 2.59 3.299(3) 146 y
O6W H12W O3 2_776 0.82 2.57 3.238(4) 139 y
O6W H12W O4 2_776 0.82 2.07 2.866(4) 164 y
O7W H13W O5 . 0.82 2.04 2.826(3) 161 y
O7W H14W O6W . 0.82 1.94 2.746(4) 167 y
O8W H15W O1 1_556 0.82 2.58 3.351(4) 157 y
O8W H15W O2 1_556 0.82 2.23 2.951(4) 147 y
O8W H16W Br1 2_666 0.82 2.53 3.337(3) 170 y

loop_
_geom_torsion_atom_site_label_1
_geom_torsion_atom_site_label_2
_geom_torsion_atom_site_label_3
_geom_torsion_atom_site_label_4
_geom_torsion_site_symmetry_1
_geom_torsion_site_symmetry_2
_geom_torsion_site_symmetry_3
_geom_torsion_site_symmetry_4
_geom_torsion
_geom_torsion_publ_flag
O3 Cu1 O1 C1 . . . . -89.6(6) ?
N3 Cu1 O1 C1 . . . . -173.7(3) ?
N1 Cu1 O1 C1 . . . . -5.7(3) ?
Br1 Cu1 O1 C1 . . . . 87.2(3) ?
O1 Cu1 O3 C6 . . . . -89.5(6) ?
N3 Cu1 O3 C6 . . . . -4.1(3) ?
N1 Cu1 O3 C6 . . . . -172.1(3) ?
Br1 Cu1 O3 C6 . . . . 93.7(2) ?
O1W Er1 O5 C11 . . . . -84.7(2) ?
O3W Er1 O5 C11 . . . . 79.2(2) ?
O2W Er1 O5 C11 . . . . -16.8(3) ?
O4W Er1 O5 C11 . . . . 164.5(3) ?
O8 Er1 O5 C11 2_566 . . . -137.1(2) ?
O7 Er1 O5 C11 . . . . 124.2(2) ?
O6 Er1 O5 C11 2_676 . . . 0.6(2) ?
O1W Er1 O7 C12 . . . . -19.6(3) ?
O3W Er1 O7 C12 . . . . 165.7(3) ?
O2W Er1 O7 C12 . . . . -88.3(2) ?
O4W Er1 O7 C12 . . . . 80.1(2) ?
O8 Er1 O7 C12 2_566 . . . -0.4(2) ?
O6 Er1 O7 C12 2_676 . . . -139.9(2) ?
O5 Er1 O7 C12 . . . . 118.0(2) ?
O3 Cu1 N1 C5 . . . . -9.8(3) ?
O1 Cu1 N1 C5 . . . . -177.6(3) ?
N3 Cu1 N1 C5 . . . . -93.8(6) ?
Br1 Cu1 N1 C5 . . . . 87.7(3) ?
O3 Cu1 N1 C2 . . . . 174.5(2) ?
O1 Cu1 N1 C2 . . . . 6.7(2) ?
N3 Cu1 N1 C2 . . . . 90.5(6) ?
Br1 Cu1 N1 C2 . . . . -88.0(2) ?
O3 Cu1 N3 C10 . . . . 179.9(3) ?
O1 Cu1 N3 C10 . . . . -12.3(3) ?
N1 Cu1 N3 C10 . . . . -94.9(6) ?
Br1 Cu1 N3 C10 . . . . 83.7(3) ?
O3 Cu1 N3 C7 . . . . 2.9(2) ?
O1 Cu1 N3 C7 . . . . 170.6(2) ?
N1 Cu1 N3 C7 . . . . 88.1(6) ?
Br1 Cu1 N3 C7 . . . . -93.4(2) ?
Cu1 O1 C1 O2 . . . . -178.5(3) ?
Cu1 O1 C1 C2 . . . . 3.6(4) ?
C5 N1 C2 C3 . . . . -1.5(5) ?
Cu1 N1 C2 C3 . . . . 174.7(3) ?
C5 N1 C2 C1 . . . . 177.2(3) ?
Cu1 N1 C2 C1 . . . . -6.6(4) ?
O2 C1 C2 N1 . . . . -175.8(3) ?
O1 C1 C2 N1 . . . . 2.1(5) ?
O2 C1 C2 C3 . . . . 2.8(6) ?
O1 C1 C2 C3 . . . . -179.3(3) ?
C4 N2 C3 C2 . . . . -0.6(5) ?
N1 C2 C3 N2 . . . . 2.2(5) ?
C1 C2 C3 N2 . . . . -176.3(3) ?
C3 N2 C4 C5 . . . . -1.7(5) ?
C2 N1 C5 C4 . . . . -0.7(5) ?
Cu1 N1 C5 C4 . . . . -176.1(3) ?
N2 C4 C5 N1 . . . . 2.4(6) ?
Cu1 O3 C6 O4 . . . . -174.1(3) ?
Cu1 O3 C6 C7 . . . . 4.4(4) ?
C10 N3 C7 C8 . . . . -0.4(5) ?
Cu1 N3 C7 C8 . . . . 177.0(3) ?
C10 N3 C7 C6 . . . . -178.8(3) ?
Cu1 N3 C7 C6 . . . . -1.4(4) ?
O4 C6 C7 N3 . . . . 176.7(3) ?
O3 C6 C7 N3 . . . . -1.9(5) ?
O4 C6 C7 C8 . . . . -1.7(6) ?
O3 C6 C7 C8 . . . . 179.8(3) ?
C9 N4 C8 C7 . . . . 0.3(6) ?
N3 C7 C8 N4 . . . . 0.6(6) ?
C6 C7 C8 N4 . . . . 178.9(3) ?
C8 N4 C9 C10 . . . . -1.4(6) ?
C7 N3 C10 C9 . . . . -0.7(5) ?
Cu1 N3 C10 C9 . . . . -177.5(3) ?
N4 C9 C10 N3 . . . . 1.7(6) ?
Er1 O6 C11 O5 2_676 . . . 179.5(3) ?
Er1 O6 C11 C11 2_676 . . 2_676 -0.3(5) ?
Er1 O5 C11 O6 . . . . 179.6(3) ?
Er1 O5 C11 C11 . . . 2_676 -0.6(4) ?
Er1 O7 C12 O8 . . . . -179.4(3) ?
Er1 O7 C12 C12 . . . 2_566 0.2(5) ?
Er1 O8 C12 O7 2_566 . . . -179.6(3) ?
Er1 O8 C12 C12 2_566 . . 2_566 0.8(5) ?
